data_7219941
loop_
_publ_author_name
'Peng, Yu'
'Li, Guanghua'
'Hua, Jia'
'Shi, Zhan'
'Feng, Shouhua'

_publ_section_title
;
 Syntheses, topological structures and properties of six metal--organic
 frameworks constructed from a flexible tetracarboxylate ligand
;
_journal_issue 16
_journal_name_full CrystEngComm
_journal_page_first 3162
_journal_paper_doi 10.1039/C5CE00078E
_journal_volume 17
_journal_year 2015
_chemical_formula_moiety 'C32 H44 Co2 N4 O14'
_chemical_formula_sum 'C32 H44 Co2 N4 O14'
_chemical_formula_weight 826.57
_chemical_melting_point ?
_chemical_name_systematic
; 
 ? 
;
_space_group_IT_number 19
_symmetry_cell_setting orthorhombic
_symmetry_space_group_name_Hall 'P 2ac 2ab'
_symmetry_space_group_name_H-M 'P 21 21 21'
_atom_sites_solution_hydrogens geom
_atom_sites_solution_primary direct
_atom_sites_solution_secondary difmap
_audit_creation_method SHELXL-97
_audit_update_record
;
2015-02-13 deposited with the CCDC.
2015-03-02 downloaded from the CCDC.
;
_cell_angle_alpha 90.00
_cell_angle_beta 90.00
_cell_angle_gamma 90.00
_cell_formula_units_Z 4
_cell_length_a 10.1170(11)
_cell_length_b 16.767(2)
_cell_length_c 22.415(2)
_cell_measurement_reflns_used 9416
_cell_measurement_temperature 293(2)
_cell_measurement_theta_max 28.58
_cell_measurement_theta_min 1.52
_cell_volume 3802.3(7)
_computing_cell_refinement 'Bruker SMART'
_computing_data_collection 'Bruker SMART'
_computing_data_reduction 'Bruker SAINT'
_computing_molecular_graphics SHELXP-97
_computing_publication_material SHELXTL
_computing_structure_refinement 'SHELXL-97 (Sheldrick, 1997)'
_computing_structure_solution 'SHELXS-97 (Sheldrick, 1990)'
_diffrn_ambient_temperature 293(2)
_diffrn_detector_area_resol_mean 9.00cm
_diffrn_measured_fraction_theta_full 0.973
_diffrn_measured_fraction_theta_max 0.973
_diffrn_measurement_device_type 'CCD area detector'
_diffrn_measurement_method 'phi and omega scans'
_diffrn_radiation_monochromator graphite
_diffrn_radiation_source 'fine-focus sealed tube'
_diffrn_radiation_type MoK\a
_diffrn_radiation_wavelength 0.71073
_diffrn_reflns_av_R_equivalents 0.1570
_diffrn_reflns_av_sigmaI/netI 0.2911
_diffrn_reflns_limit_h_max 12
_diffrn_reflns_limit_h_min -13
_diffrn_reflns_limit_k_max 15
_diffrn_reflns_limit_k_min -22
_diffrn_reflns_limit_l_max 28
_diffrn_reflns_limit_l_min -30
_diffrn_reflns_number 27558
_diffrn_reflns_theta_full 28.58
_diffrn_reflns_theta_max 28.58
_diffrn_reflns_theta_min 1.52
_diffrn_standards_decay_% none
_diffrn_standards_interval_count none
_diffrn_standards_interval_time none
_diffrn_standards_number none
_exptl_absorpt_coefficient_mu 0.941
_exptl_absorpt_correction_T_max 0.817
_exptl_absorpt_correction_T_min 0.752
_exptl_absorpt_correction_type empirical
_exptl_absorpt_process_details SADABS
_exptl_crystal_colour pink
_exptl_crystal_density_diffrn 1.444
_exptl_crystal_density_meas ?
_exptl_crystal_density_method 'not measured'
_exptl_crystal_description block
_exptl_crystal_F_000 1720
_exptl_crystal_size_max 0.32
_exptl_crystal_size_mid 0.28
_exptl_crystal_size_min 0.22
_platon_squeeze_details
; 
two molcules of disordeded DMA
;
_refine_diff_density_max 0.801
_refine_diff_density_min -1.085
_refine_diff_density_rms 0.122
_refine_ls_abs_structure_details 'Flack H D (1983), Acta Cryst. A39, 876-881'
_refine_ls_abs_structure_Flack 0.03(3)
_refine_ls_extinction_method none
_refine_ls_goodness_of_fit_ref 1.015
_refine_ls_hydrogen_treatment constr
_refine_ls_matrix_type full
_refine_ls_number_parameters 361
_refine_ls_number_reflns 9416
_refine_ls_number_restraints 95
_refine_ls_restrained_S_all 1.018
_refine_ls_R_factor_all 0.1759
_refine_ls_R_factor_gt 0.0779
_refine_ls_shift/su_max 0.000
_refine_ls_shift/su_mean 0.000
_refine_ls_structure_factor_coef Fsqd
_refine_ls_weighting_details 'calc w=1/[\s^2^(Fo^2^)+(0.0380P)^2^+0.0000P] where P=(Fo^2^+2Fc^2^)/3'
_refine_ls_weighting_scheme calc
_refine_ls_wR_factor_gt 0.1567
_refine_ls_wR_factor_ref 0.1700
_reflns_number_gt 3511
_reflns_number_total 9416
_reflns_threshold_expression >2sigma(I)
_cod_data_source_file c5ce00078e2.cif
_cod_data_source_block MOF2
_cod_depositor_comments
;
The following automatic conversions were performed:

'_chemical_melting_point' value 'not measured' was changed to '?' -
the value is undefined or not given.

'_symmetry_cell_setting' value 'Orthorhombic' changed to
'orthorhombic' according to
/usr/data/users/saulius/crontab/automatic-downloads/rss-feeds/RSC/lib/dictionaries/cif_core.dic
dictionary named 'cif_core.dic' version 2.4.2 from 2011-04-26.

'_exptl_crystal_density_meas' value 'not measured' was changed to '?'
- the value is perceived as not measured.

Automatic conversion script
Id: cif_fix_values 3105 2015-03-04 15:46:00Z robertas 

 Adding full bibliography for 7219937--7219942.cif.
;
_cod_original_sg_symbol_H-M 'P2(1)2(1)2(1) '
_cod_database_code 7219941

loop_
_symmetry_equiv_pos_as_xyz
'x, y, z'
'-x+1/2, -y, z+1/2'
'-x, y+1/2, -z+1/2'
'x+1/2, -y+1/2, -z'

loop_
_atom_site_label
_atom_site_type_symbol
_atom_site_fract_x
_atom_site_fract_y
_atom_site_fract_z
_atom_site_U_iso_or_equiv
_atom_site_adp_type
_atom_site_occupancy
_atom_site_symmetry_multiplicity
_atom_site_calc_flag
_atom_site_refinement_flags
Co1 Co 0.98150(9) 0.88472(7) 0.63937(5) 0.0281(3) Uani 1 1 d .
Co2 Co 0.76740(9) 0.83612(7) 0.75616(5) 0.0318(3) Uani 1 1 d .
N1 N 0.8884(14) 0.7058(8) 0.9157(5) 0.122(5) Uani 1 1 d .
N2 N 0.502(2) 0.9865(11) 0.8306(8) 0.201(8) Uani 1 1 d DU
O1 O 1.0013(5) 0.9776(3) 0.9508(2) 0.0345(14) Uani 1 1 d .
O2 O 0.9503(4) 0.8925(3) 0.7368(3) 0.0337(15) Uani 1 1 d .
O3 O 1.0155(6) 0.9944(4) 0.6873(2) 0.0453(17) Uani 1 1 d .
O4 O 1.1565(6) 1.2387(4) 0.7863(2) 0.0385(16) Uani 1 1 d .
O5 O 1.0500(5) 1.2699(3) 0.8711(3) 0.0397(17) Uani 1 1 d .
O6 O 1.3898(5) 1.0790(4) 1.0692(3) 0.0407(18) Uani 1 1 d U
O7 O 1.3047(5) 1.1335(3) 1.1491(2) 0.0351(15) Uani 1 1 d U
O8 O 0.6910(5) 1.0774(4) 1.1040(2) 0.0381(17) Uani 1 1 d .
O9 O 0.8180(5) 1.1180(4) 1.1811(3) 0.0447(17) Uani 1 1 d .
O10 O 0.5829(6) 0.7792(4) 0.7658(3) 0.066(2) Uani 1 1 d .
O11 O 0.8379(6) 0.7859(4) 0.8377(3) 0.0494(19) Uani 1 1 d .
O12 O 0.6946(6) 0.9325(4) 0.8037(3) 0.061(2) Uani 1 1 d .
C1 C 1.0150(7) 1.0188(4) 0.8982(3) 0.0151(16) Uani 1 1 d U
C2 C 0.9970(7) 0.9761(4) 0.8471(3) 0.0264(19) Uani 1 1 d U
H2A H 0.9720 0.9229 0.8502 0.032 Uiso 1 1 calc R
C3 C 1.0135(8) 1.0074(5) 0.7932(3) 0.026(2) Uani 1 1 d .
C4 C 1.0517(7) 1.0865(5) 0.7888(4) 0.031(2) Uani 1 1 d .
H4A H 1.0678 1.1086 0.7515 0.038 Uiso 1 1 calc R
C5 C 1.0663(7) 1.1332(5) 0.8400(4) 0.023(2) Uani 1 1 d .
C6 C 1.0430(7) 1.0986(5) 0.8946(4) 0.032(2) Uani 1 1 d .
H6A H 1.0462 1.1294 0.9290 0.039 Uiso 1 1 calc R
C7 C 1.0170(9) 1.0192(5) 1.0028(4) 0.032(2) Uani 1 1 d U
C8 C 0.9077(8) 1.0388(5) 1.0379(3) 0.030(2) Uani 1 1 d .
H8A H 0.8237 1.0276 1.0233 0.036 Uiso 1 1 calc R
C9 C 0.9182(7) 1.0728(5) 1.0913(3) 0.0193(19) Uani 1 1 d U
C10 C 1.0450(6) 1.0941(5) 1.1130(3) 0.030(2) Uani 1 1 d U
H10A H 1.0544 1.1192 1.1498 0.035 Uiso 1 1 calc R
C11 C 1.1566(7) 1.0761(5) 1.0777(4) 0.026(2) Uani 1 1 d U
C12 C 1.1436(7) 1.0383(4) 1.0257(3) 0.0208(19) Uani 1 1 d U
H12A H 1.2187 1.0243 1.0041 0.025 Uiso 1 1 calc R
C13 C 0.9902(7) 0.9638(5) 0.7359(4) 0.0261(19) Uani 1 1 d U
C14 C 1.0926(7) 1.2207(6) 0.8323(4) 0.026(2) Uani 1 1 d .
C15 C 0.8015(7) 1.0916(5) 1.1315(4) 0.025(2) Uani 1 1 d U
C16 C 1.2929(7) 1.0978(5) 1.1017(4) 0.039(3) Uani 1 1 d U
C17 C 0.8293(11) 0.7219(7) 0.8628(6) 0.063(3) Uani 1 1 d .
C18 C 0.7536(10) 0.6574(7) 0.8408(4) 0.074(3) Uani 1 1 d .
H18A H 0.7598 0.6132 0.8679 0.100 Uiso 1 1 calc .
H18B H 0.7867 0.6417 0.8024 0.100 Uiso 1 1 calc .
H18C H 0.6629 0.6734 0.8371 0.100 Uiso 1 1 calc .
C19 C 0.9711(17) 0.7768(10) 0.9403(5) 0.140(7) Uani 1 1 d .
H19A H 1.0090 0.7623 0.9780 0.100 Uiso 1 1 calc .
H19B H 0.9150 0.8224 0.9454 0.100 Uiso 1 1 calc .
H19C H 1.0404 0.7894 0.9126 0.100 Uiso 1 1 calc .
C20 C 0.894(2) 0.6356(8) 0.9525(8) 0.175(9) Uani 1 1 d .
H20A H 0.9496 0.6457 0.9864 0.100 Uiso 1 1 calc .
H20B H 0.9297 0.5921 0.9298 0.100 Uiso 1 1 calc .
H20C H 0.8067 0.6222 0.9658 0.100 Uiso 1 1 calc .
C21 C 0.6009(17) 0.9532(10) 0.8435(8) 0.115(5) Uani 1 1 d DU
C22 C 0.6144(14) 0.9341(10) 0.9079(7) 0.139(6) Uani 1 1 d DU
H22A H 0.7001 0.9115 0.9152 0.100 Uiso 1 1 calc .
H22B H 0.5474 0.8965 0.9192 0.100 Uiso 1 1 calc .
H22C H 0.6044 0.9820 0.9309 0.100 Uiso 1 1 calc .
C23 C 0.3940(12) 1.0001(9) 0.8792(7) 0.128(6) Uani 1 1 d D
H23A H 0.3186 1.0256 0.8614 0.100 Uiso 1 1 calc .
H23B H 0.4289 1.0334 0.9102 0.100 Uiso 1 1 calc .
H23C H 0.3679 0.9497 0.8957 0.100 Uiso 1 1 calc .
C24 C 0.4907(15) 1.0015(7) 0.7668(7) 0.119(5) Uani 1 1 d D
H24A H 0.4069 1.0260 0.7586 0.100 Uiso 1 1 calc .
H24B H 0.4969 0.9520 0.7455 0.100 Uiso 1 1 calc .
H24C H 0.5606 1.0364 0.7543 0.100 Uiso 1 1 calc .

loop_
_atom_site_aniso_label
_atom_site_aniso_U_11
_atom_site_aniso_U_22
_atom_site_aniso_U_33
_atom_site_aniso_U_23
_atom_site_aniso_U_13
_atom_site_aniso_U_12
Co1 0.0097(5) 0.0411(7) 0.0335(7) -0.0001(7) 0.0032(5) 0.0004(6)
Co2 0.0160(5) 0.0438(7) 0.0356(7) -0.0014(7) 0.0027(5) -0.0015(6)
N1 0.186(14) 0.097(11) 0.082(9) 0.002(8) -0.060(9) -0.001(9)
N2 0.201(8) 0.199(8) 0.202(8) -0.001(2) 0.000(2) -0.001(2)
O1 0.023(3) 0.059(4) 0.021(3) -0.011(3) -0.009(3) -0.009(3)
O2 0.006(3) 0.023(3) 0.071(4) -0.010(4) -0.007(3) 0.004(2)
O3 0.035(4) 0.075(5) 0.025(3) 0.015(3) -0.001(3) -0.015(4)
O4 0.044(4) 0.052(4) 0.020(3) -0.003(3) 0.007(3) 0.021(3)
O5 0.020(3) 0.048(4) 0.052(4) -0.021(4) 0.009(3) -0.004(3)
O6 0.006(3) 0.065(5) 0.051(4) -0.011(4) 0.011(3) -0.007(3)
O7 0.025(2) 0.041(2) 0.039(2) -0.0033(17) -0.0022(17) 0.0003(16)
O8 0.013(3) 0.064(5) 0.037(4) -0.012(3) -0.001(3) 0.010(3)
O9 0.007(3) 0.081(5) 0.047(4) -0.011(4) 0.002(3) 0.009(3)
O10 0.031(3) 0.087(5) 0.080(5) 0.009(5) 0.013(4) -0.023(4)
O11 0.048(4) 0.042(4) 0.058(5) 0.008(4) -0.008(4) -0.017(4)
O12 0.028(4) 0.075(5) 0.080(5) -0.026(4) 0.000(4) -0.003(4)
C1 0.014(2) 0.016(2) 0.015(2) 0.0011(18) 0.0016(18) 0.0001(18)
C2 0.023(2) 0.026(2) 0.030(3) -0.0021(18) 0.0005(18) 0.0021(18)
C3 0.026(5) 0.031(5) 0.022(5) 0.002(4) 0.007(4) 0.001(5)
C4 0.016(4) 0.057(7) 0.021(5) -0.017(5) 0.000(4) 0.004(4)
C5 0.012(4) 0.022(5) 0.036(6) 0.003(4) -0.006(4) 0.001(3)
C6 0.017(4) 0.055(7) 0.026(5) -0.013(5) -0.003(4) 0.000(4)
C7 0.031(3) 0.033(3) 0.033(3) -0.0029(19) 0.0001(19) -0.0020(19)
C8 0.018(4) 0.044(6) 0.029(5) -0.006(5) -0.004(4) -0.001(4)
C9 0.018(2) 0.021(3) 0.019(2) -0.0029(18) -0.0013(18) -0.0033(18)
C10 0.009(4) 0.058(6) 0.021(4) -0.011(4) -0.001(3) 0.004(4)
C11 0.012(4) 0.041(6) 0.025(5) -0.005(4) -0.006(4) -0.002(4)
C12 0.019(2) 0.022(3) 0.021(3) -0.0004(18) 0.0012(18) -0.0006(18)
C13 0.005(4) 0.025(5) 0.048(6) -0.005(5) -0.003(4) 0.008(4)
C14 0.009(4) 0.046(7) 0.023(5) 0.004(5) -0.009(4) -0.001(4)
C15 0.022(2) 0.027(3) 0.027(3) 0.0005(19) -0.0001(18) -0.0021(18)
C16 0.012(4) 0.061(7) 0.045(6) -0.041(5) 0.005(4) -0.008(4)
C17 0.058(7) 0.060(9) 0.071(9) 0.006(8) -0.005(7) -0.008(7)
C18 0.048(7) 0.095(9) 0.079(8) -0.015(7) 0.016(6) -0.009(7)
C19 0.185(17) 0.176(16) 0.058(9) 0.035(10) -0.057(11) -0.064(14)
C20 0.25(2) 0.051(11) 0.22(2) 0.058(12) -0.036(17) -0.048(12)
C21 0.115(6) 0.115(6) 0.117(6) 0.000(2) -0.001(2) -0.004(2)
C22 0.108(11) 0.169(13) 0.139(12) -0.057(11) 0.041(10) -0.046(10)
C23 0.065(8) 0.134(13) 0.186(16) -0.056(12) 0.084(10) -0.005(9)
C24 0.102(11) 0.091(10) 0.164(15) -0.016(10) 0.035(12) -0.001(9)

loop_
_atom_type_symbol
_atom_type_description
_atom_type_scat_dispersion_real
_atom_type_scat_dispersion_imag
_atom_type_scat_source
C C 0.0033 0.0016 'International Tables Vol C Tables 4.2.6.8 and 6.1.1.4'
H H 0.0000 0.0000 'International Tables Vol C Tables 4.2.6.8 and 6.1.1.4'
N N 0.0061 0.0033 'International Tables Vol C Tables 4.2.6.8 and 6.1.1.4'
O O 0.0106 0.0060 'International Tables Vol C Tables 4.2.6.8 and 6.1.1.4'
Co Co 0.3494 0.9721 'International Tables Vol C Tables 4.2.6.8 and 6.1.1.4'

loop_
_geom_angle_atom_site_label_1
_geom_angle_atom_site_label_2
_geom_angle_atom_site_label_3
_geom_angle
_geom_angle_site_symmetry_1
_geom_angle_site_symmetry_3
O5 Co1 O8 96.9(2) 3_746 2_674
O5 Co1 O6 106.9(2) 3_746 2_774
O8 Co1 O6 98.5(2) 2_674 2_774
O5 Co1 O3 157.0(2) 3_746 .
O8 Co1 O3 93.7(2) 2_674 .
O6 Co1 O3 91.5(2) 2_774 .
O5 Co1 O7 92.0(2) 3_746 2_774
O8 Co1 O7 159.1(2) 2_674 2_774
O6 Co1 O7 60.7(2) 2_774 2_774
O3 Co1 O7 85.0(2) . 2_774
O5 Co1 O2 98.8(2) 3_746 .
O8 Co1 O2 104.24(19) 2_674 .
O6 Co1 O2 143.1(2) 2_774 .
O3 Co1 O2 58.69(19) . .
O7 Co1 O2 92.94(18) 2_774 .
O5 Co1 C16 103.1(3) 3_746 2_774
O8 Co1 C16 129.2(2) 2_674 2_774
O6 Co1 C16 31.0(2) 2_774 2_774
O3 Co1 C16 85.5(3) . 2_774
O7 Co1 C16 29.9(2) 2_774 2_774
O2 Co1 C16 117.8(2) . 2_774
O4 Co2 O9 94.4(2) 3_746 2_674
O4 Co2 O12 176.7(3) 3_746 .
O9 Co2 O12 88.8(3) 2_674 .
O4 Co2 O10 91.1(3) 3_746 .
O9 Co2 O10 83.1(2) 2_674 .
O12 Co2 O10 89.2(3) . .
O4 Co2 O2 86.2(2) 3_746 .
O9 Co2 O2 91.9(2) 2_674 .
O12 Co2 O2 93.9(2) . .
O10 Co2 O2 174.1(3) . .
O4 Co2 O11 87.6(2) 3_746 .
O9 Co2 O11 174.5(2) 2_674 .
O12 Co2 O11 89.2(3) . .
O10 Co2 O11 91.7(3) . .
O2 Co2 O11 93.4(2) . .
C17 N1 C20 133.0(13) . .
C17 N1 C19 113.3(11) . .
C20 N1 C19 113.6(11) . .
C21 N2 C24 113(2) . .
C21 N2 C23 119.4(18) . .
C24 N2 C23 127.1(18) . .
C7 O1 C1 117.6(6) . .
C13 O2 Co2 134.8(5) . .
C13 O2 Co1 89.7(5) . .
Co2 O2 Co1 107.4(2) . .
C13 O3 Co1 93.0(5) . .
C14 O4 Co2 140.3(6) . 3_756
C14 O5 Co1 127.4(6) . 3_756
C16 O6 Co1 88.6(5) . 2_775
C16 O7 Co1 86.7(5) . 2_775
C15 O8 Co1 120.0(5) . 2_675
C15 O9 Co2 146.9(5) . 2_675
C17 O11 Co2 136.1(8) . .
C21 O12 Co2 142.4(9) . .
C2 C1 C6 119.4(7) . .
C2 C1 O1 116.3(6) . .
C6 C1 O1 124.3(7) . .
C3 C2 C1 122.7(8) . .
C2 C3 C4 118.6(8) . .
C2 C3 C13 124.6(8) . .
C4 C3 C13 116.8(7) . .
C3 C4 C5 120.5(8) . .
C6 C5 C4 118.4(8) . .
C6 C5 C14 123.0(8) . .
C4 C5 C14 118.2(8) . .
C1 C6 C5 120.1(7) . .
O1 C7 C8 120.5(8) . .
O1 C7 C12 121.9(8) . .
C8 C7 C12 117.4(7) . .
C9 C8 C7 123.0(8) . .
C8 C9 C10 119.3(7) . .
C8 C9 C15 124.1(7) . .
C10 C9 C15 116.6(7) . .
C11 C10 C9 118.5(7) . .
C12 C11 C10 120.9(7) . .
C12 C11 C16 120.7(7) . .
C10 C11 C16 118.3(7) . .
C11 C12 C7 120.8(7) . .
O3 C13 O2 118.3(8) . .
O3 C13 C3 121.5(7) . .
O2 C13 C3 120.0(8) . .
O4 C14 O5 125.5(8) . .
O4 C14 C5 114.8(8) . .
O5 C14 C5 119.7(8) . .
O9 C15 O8 128.5(7) . .
O9 C15 C9 121.0(7) . .
O8 C15 C9 110.4(7) . .
O7 C16 O6 123.2(7) . .
O7 C16 C11 120.7(7) . .
O6 C16 C11 116.0(7) . .
O7 C16 Co1 63.4(4) . 2_775
O6 C16 Co1 60.4(4) . 2_775
C11 C16 Co1 173.0(6) . 2_775
O11 C17 N1 123.3(12) . .
O11 C17 C18 123.6(12) . .
N1 C17 C18 113.1(12) . .
N2 C21 O12 123.6(18) . .
N2 C21 C22 114.8(18) . .
O12 C21 C22 121.6(15) . .

loop_
_geom_bond_atom_site_label_1
_geom_bond_atom_site_label_2
_geom_bond_distance
_geom_bond_site_symmetry_2
Co1 O5 1.966(6) 3_746
Co1 O8 2.019(5) 2_674
Co1 O6 2.131(6) 2_774
Co1 O3 2.157(6) .
Co1 O7 2.195(5) 2_774
Co1 O2 2.211(6) .
Co1 C16 2.451(8) 2_774
Co2 O4 2.041(6) 3_746
Co2 O9 2.042(6) 2_674
Co2 O12 2.071(7) .
Co2 O10 2.108(6) .
Co2 O2 2.123(5) .
Co2 O11 2.134(7) .
N1 C17 1.355(14) .
N1 C20 1.439(15) .
N1 C19 1.556(16) .
N2 C21 1.18(2) .
N2 C24 1.456(18) .
N2 C23 1.562(19) .
O1 C7 1.368(8) .
O1 C1 1.374(8) .
O2 C13 1.261(8) .
O3 C13 1.232(9) .
O4 C14 1.254(9) .
O4 Co2 2.041(6) 3_756
O5 C14 1.273(9) .
O5 Co1 1.966(6) 3_756
O6 C16 1.262(8) .
O6 Co1 2.131(6) 2_775
O7 C16 1.224(8) .
O7 Co1 2.195(5) 2_775
O8 C15 1.299(9) .
O8 Co1 2.019(5) 2_675
O9 C15 1.208(9) .
O9 Co2 2.042(6) 2_675
O11 C17 1.215(11) .
O12 C21 1.348(16) .
C1 C2 1.362(9) .
C1 C6 1.369(10) .
C2 C3 1.328(9) .
C3 C4 1.384(10) .
C3 C13 1.497(10) .
C4 C5 1.396(10) .
C5 C6 1.375(10) .
C5 C14 1.502(11) .
C7 C8 1.396(10) .
C7 C12 1.416(10) .
C8 C9 1.330(10) .
C9 C10 1.417(9) .
C9 C15 1.519(10) .
C10 C11 1.412(10) .
C11 C12 1.334(10) .
C11 C16 1.525(10) .
C16 Co1 2.451(8) 2_775
C17 C18 1.414(14) .
C21 C22 1.483(18) .

loop_
_platon_squeeze_void_nr
_platon_squeeze_void_average_x
_platon_squeeze_void_average_y
_platon_squeeze_void_average_z
_platon_squeeze_void_volume
_platon_squeeze_void_count_electrons
_platon_squeeze_void_content
1 -0.040 0.250 0.000 676 230 ' '
2 0.026 0.750 0.500 676 230 ' '
